data_7009048
loop_
_publ_author_name
'Bhandari, Sonali'
'Frost, Christopher G.'
'Hague, Catherine E.'
'Mahon, Mary F.'
'Molloy, Kieran C.'

_publ_section_title
;
 Synthesis of functionalised (triorganostannyl)tetrazoles:
 supramolecular structures of
 n-[2-(triorganostannyl)tetrazol-5-yl]pyridine (n&#x2005;=&#x2005;2, 3
 or 4)&#x2020;
;
_journal_issue 5
_journal_name_full 'Journal of the Chemical Society, Dalton Transactions'
_journal_page_first 663
_journal_paper_doi 10.1039/a908380d
_journal_year 2000
_chemical_formula_sum 'C12 H19 N5 Sn'
_chemical_formula_weight 352.01
_chemical_name_systematic
; 
 ? 
;
_space_group_IT_number 169
_symmetry_cell_setting hexagonal
_symmetry_space_group_name_Hall 'P 61'
_symmetry_space_group_name_H-M 'P 61'
_atom_sites_solution_hydrogens geom
_atom_sites_solution_primary direct
_atom_sites_solution_secondary difmap
_audit_creation_method SHELXL
_cell_angle_alpha 90.00
_cell_angle_beta 90.00
_cell_angle_gamma 120.00
_cell_formula_units_Z 6
_cell_length_a 8.2630(10)
_cell_length_b 8.2630(10)
_cell_length_c 38.991(6)
_cell_measurement_temperature 293(2)
_cell_volume 2305.5(5)
_computing_structure_refinement 'SHELXL-93 (Sheldrick, 1993)'
_computing_structure_solution 'SHELXS-86 (Sheldrick, 1990)'
_diffrn_ambient_temperature 293(2)
_diffrn_radiation_monochromator graphite
_diffrn_radiation_source 'fine-focus sealed tube'
_diffrn_radiation_wavelength 0.70930
_diffrn_reflns_av_R_equivalents 0.0287
_diffrn_reflns_av_sigmaI/netI 0.0206
_diffrn_reflns_limit_h_max 9
_diffrn_reflns_limit_h_min -8
_diffrn_reflns_limit_k_max 0
_diffrn_reflns_limit_k_min -9
_diffrn_reflns_limit_l_max 44
_diffrn_reflns_limit_l_min 0
_diffrn_reflns_number 3933
_diffrn_reflns_theta_max 23.92
_diffrn_reflns_theta_min 2.84
_exptl_absorpt_coefficient_mu 1.655
_exptl_crystal_density_diffrn 1.521
_exptl_crystal_F_000 1056
_exptl_crystal_size_max 0.2
_exptl_crystal_size_mid 0.2
_exptl_crystal_size_min 0.25
_refine_diff_density_max 0.276
_refine_diff_density_min -0.253
_refine_diff_density_rms 0.050
_refine_ls_abs_structure_details 'Flack H D (1983), Acta Cryst. A39, 876-881'
_refine_ls_abs_structure_Flack -0.02(4)
_refine_ls_extinction_coef 0.0012(3)
_refine_ls_extinction_expression Fc^*^=kFc[1+0.001xFc^2^\l^3^/sin(2\q)]^-1/4^
_refine_ls_extinction_method SHELXL
_refine_ls_goodness_of_fit_all 1.132
_refine_ls_goodness_of_fit_obs 1.107
_refine_ls_matrix_type full
_refine_ls_number_parameters 169
_refine_ls_number_reflns 1226
_refine_ls_number_restraints 1
_refine_ls_restrained_S_all 1.132
_refine_ls_restrained_S_obs 1.106
_refine_ls_R_factor_all 0.0284
_refine_ls_R_factor_obs 0.0188
_refine_ls_shift/esd_max -0.001
_refine_ls_shift/esd_mean 0.000
_refine_ls_structure_factor_coef Fsqd
_refine_ls_weighting_details 'w=1/[\s^2^(Fo^2^)+(0.0273P)^2^+0.2266P] where P=(Fo^2^+2Fc^2^)/3'
_refine_ls_weighting_scheme calc
_refine_ls_wR_factor_all 0.0467
_refine_ls_wR_factor_obs 0.0426
_reflns_number_observed 1090
_reflns_number_total 1226
_reflns_observed_criterion >2sigma(I)
_cod_data_source_file a908380d.txt
_cod_data_source_block 95kcm9
_cod_depositor_comments
;
The following automatic conversions were performed:

'_refine_ls_weighting_scheme' value 'calc
w=1/[\s^2^(Fo^2^)+(0.0273P)^2^+0.2266P] where P=(Fo^2^+2Fc^2^)/3' was
changed to 'calc'. New tag '_refine_ls_weighting_details' was
created. The value of the new tag was set to
'w=1/[\s^2^(Fo^2^)+(0.0273P)^2^+0.2266P] where P=(Fo^2^+2Fc^2^)/3'.

Automatic conversion script
Id: cif_fix_values 3143 2015-03-26 13:38:13Z robertas 
;
_cod_original_sg_symbol_H-M P61
_cod_database_code 7009048

loop_
_symmetry_equiv_pos_as_xyz
'x, y, z'
'-y, x-y, z+1/3'
'-x+y, -x, z+2/3'
'-x, -y, z+1/2'
'y, -x+y, z+5/6'
'x-y, x, z+1/6'

loop_
_atom_site_aniso_label
_atom_site_aniso_U_11
_atom_site_aniso_U_22
_atom_site_aniso_U_33
_atom_site_aniso_U_23
_atom_site_aniso_U_13
_atom_site_aniso_U_12
Sn1 0.0450(2) 0.0415(2) 0.0460(2) -0.0009(2) -0.0027(2) 0.0199(2)
N1 0.048(3) 0.056(3) 0.047(3) -0.007(2) -0.007(2) 0.025(3)
N2 0.056(3) 0.070(3) 0.076(4) -0.025(3) -0.020(3) 0.038(3)
N3 0.064(3) 0.077(4) 0.073(4) -0.029(3) -0.019(3) 0.048(3)
N4 0.053(3) 0.054(3) 0.052(3) -0.010(2) -0.007(2) 0.029(2)
N5 0.052(3) 0.062(3) 0.057(3) -0.010(2) -0.008(2) 0.034(3)
C1 0.070(4) 0.065(4) 0.083(5) -0.019(3) -0.019(4) 0.044(3)
C2 0.167(12) 0.131(9) 0.275(23) 0.076(12) 0.034(12) 0.114(10)
C3 0.077(5) 0.065(4) 0.071(4) 0.007(3) -0.008(4) 0.042(3)
C4 0.112(9) 0.170(12) 0.312(23) 0.069(13) -0.025(11) 0.098(9)
C5 0.106(6) 0.067(5) 0.054(4) 0.008(4) 0.019(4) 0.019(5)
C6 0.466(39) 0.109(10) 0.344(30) 0.064(12) 0.344(32) 0.103(14)
C7 0.050(3) 0.039(3) 0.046(3) -0.003(2) -0.003(3) 0.020(3)
C8 0.040(3) 0.037(3) 0.051(5) 0.000(3) -0.004(2) 0.015(2)
C9 0.052(3) 0.072(4) 0.058(4) -0.015(3) -0.004(3) 0.039(3)
C10 0.058(4) 0.088(5) 0.051(4) -0.024(3) -0.010(3) 0.043(4)
C11 0.058(4) 0.079(4) 0.055(4) -0.006(3) 0.001(3) 0.048(3)
C12 0.066(4) 0.065(3) 0.043(3) -0.012(3) -0.007(3) 0.041(3)

loop_
_atom_site_label
_atom_site_type_symbol
_atom_site_fract_x
_atom_site_fract_y
_atom_site_fract_z
_atom_site_U_iso_or_equiv
_atom_site_thermal_displace_type
_atom_site_occupancy
_atom_site_calc_flag
_atom_site_refinement_flags
_atom_site_disorder_group
Sn1 Sn 0.57212(5) 0.40118(4) 0.122350(10) 0.04491(13) Uani 1 d . .
N1 N 0.3502(7) 0.1497(7) 0.08966(13) 0.0508(13) Uani 1 d . .
N2 N 0.3903(7) 0.0391(8) 0.0721(2) 0.0642(14) Uani 1 d . .
N3 N 0.2601(7) -0.0465(8) 0.04843(15) 0.0660(15) Uani 1 d . .
N4 N 0.1927(7) 0.1388(7) 0.07835(13) 0.0519(12) Uani 1 d . .
N5 N -0.3373(7) -0.1324(7) -0.00937(14) 0.0543(14) Uani 1 d . .
C1 C 0.3706(9) 0.4853(9) 0.1330(2) 0.068(2) Uani 1 d . .
H1A H 0.2479(9) 0.3844(9) 0.1266(2) 0.081 Uiso 1 calc R .
H1B H 0.3691(9) 0.5044(9) 0.1575(2) 0.081 Uiso 1 calc R .
C2 C 0.4042(19) 0.6562(18) 0.1153(5) 0.174(7) Uani 1 d . .
H2A H 0.3528(167) 0.7176(100) 0.1286(17) 0.261 Uiso 1 calc R .
H2B H 0.3455(163) 0.6244(27) 0.0931(15) 0.261 Uiso 1 calc R .
H2C H 0.5362(20) 0.7382(85) 0.1125(32) 0.261 Uiso 1 calc R .
C3 C 0.6201(10) 0.2171(10) 0.1535(2) 0.068(2) Uani 1 d . .
H3A H 0.5699(10) 0.2135(10) 0.1762(2) 0.082 Uiso 1 calc R .
H3B H 0.5497(10) 0.0924(10) 0.1439(2) 0.082 Uiso 1 calc R .
C4 C 0.8133(17) 0.2628(20) 0.1573(5) 0.186(8) Uani 1 d . .
H4A H 0.8708(60) 0.2848(197) 0.1351(5) 0.279 Uiso 1 calc R .
H4B H 0.8173(20) 0.1607(88) 0.1682(34) 0.279 Uiso 1 calc R .
H4C H 0.8793(54) 0.3731(121) 0.1711(31) 0.279 Uiso 1 calc R .
C5 C 0.7339(13) 0.5205(11) 0.0773(2) 0.087(2) Uani 1 d . .
H5A H 0.6487(13) 0.5207(11) 0.0602(2) 0.104 Uiso 1 calc R .
H5B H 0.8207(13) 0.6504(11) 0.0826(2) 0.104 Uiso 1 calc R .
C6 C 0.8307(29) 0.4579(18) 0.0620(6) 0.325(22) Uani 1 d . .
H6A H 0.9231(309) 0.4624(440) 0.0775(29) 0.487 Uiso 1 calc R .
H6B H 0.8915(386) 0.5338(292) 0.0423(50) 0.487 Uiso 1 calc R .
H6C H 0.7494(71) 0.3312(162) 0.0549(77) 0.487 Uiso 1 calc R .
C7 C 0.1422(8) 0.0167(8) 0.05255(15) 0.0458(12) Uani 1 d . .
C8 C -0.0250(7) -0.0382(7) 0.03175(13) 0.0450(15) Uani 1 d . .
C9 C -0.0444(8) -0.1179(9) -0.0005(2) 0.057(2) Uani 1 d . .
H9 H 0.0463(8) -0.1432(9) -0.0087(2) 0.069 Uiso 1 calc R .
C10 C -0.1973(8) -0.1588(10) -0.0199(2) 0.063(2) Uani 1 d . .
H10 H -0.2052(8) -0.2077(10) -0.0418(2) 0.065(16) Uiso 1 calc R .
C11 C -0.3209(9) -0.0617(9) 0.0216(2) 0.058(2) Uani 1 d . .
H11 H -0.4172(9) -0.0447(9) 0.0298(2) 0.062(18) Uiso 1 calc R .
C12 C -0.1680(9) -0.0115(8) 0.04274(15) 0.0543(14) Uani 1 d . .
H12 H -0.1622(9) 0.0400(8) 0.06423(15) 0.065 Uiso 1 calc R .

loop_
_atom_type_symbol
_atom_type_description
_atom_type_scat_dispersion_real
_atom_type_scat_dispersion_imag
_atom_type_scat_source
C C 0.0033 0.0016 'International Tables Vol C Tables 4.2.6.8 and 6.1.1.4'
H H 0.0000 0.0000 'International Tables Vol C Tables 4.2.6.8 and 6.1.1.4'
N N 0.0061 0.0033 'International Tables Vol C Tables 4.2.6.8 and 6.1.1.4'
Sn Sn -0.6537 1.4246 'International Tables Vol C Tables 4.2.6.8 and 6.1.1.4'

loop_
_geom_angle_atom_site_label_1
_geom_angle_atom_site_label_2
_geom_angle_atom_site_label_3
_geom_angle
_geom_angle_site_symmetry_1
_geom_angle_site_symmetry_3
_geom_angle_publ_flag
C5 Sn1 C3 120.2(3) . . ?
C5 Sn1 C1 114.8(3) . . ?
C3 Sn1 C1 125.0(3) . . ?
C5 Sn1 N1 89.6(3) . . ?
C3 Sn1 N1 91.1(2) . . ?
C1 Sn1 N1 90.1(2) . . ?
C5 Sn1 N5 91.7(3) . 6_665 ?
C3 Sn1 N5 89.2(2) . 6_665 ?
C1 Sn1 N5 88.3(2) . 6_665 ?
N1 Sn1 N5 178.2(2) . 6_665 ?
N2 N1 N4 111.0(5) . . ?
N2 N1 Sn1 122.9(4) . . ?
N4 N1 Sn1 123.0(4) . . ?
N1 N2 N3 108.4(4) . . ?
N2 N3 C7 105.4(5) . . ?
N1 N4 C7 103.1(5) . . ?
C11 N5 C10 116.5(5) . . ?
C11 N5 Sn1 117.3(4) . 5_454 ?
C10 N5 Sn1 125.9(4) . 5_454 ?
C2 C1 Sn1 114.7(6) . . ?
C4 C3 Sn1 116.4(7) . . ?
C6 C5 Sn1 124.4(9) . . ?
N3 C7 N4 112.0(5) . . ?
N3 C7 C8 125.2(5) . . ?
N4 C7 C8 122.8(5) . . ?
C12 C8 C9 116.9(5) . . ?
C12 C8 C7 122.1(5) . . ?
C9 C8 C7 121.0(5) . . ?
C10 C9 C8 119.5(5) . . ?
N5 C10 C9 123.8(6) . . ?
N5 C11 C12 123.6(6) . . ?
C8 C12 C11 119.6(5) . . ?

loop_
_geom_bond_atom_site_label_1
_geom_bond_atom_site_label_2
_geom_bond_distance
_geom_bond_site_symmetry_2
_geom_bond_publ_flag
Sn1 C5 2.129(7) . ?
Sn1 C3 2.133(7) . ?
Sn1 C1 2.141(6) . ?
Sn1 N1 2.344(5) . ?
Sn1 N5 2.437(5) 6_665 ?
N1 N2 1.310(7) . ?
N1 N4 1.333(7) . ?
N2 N3 1.323(7) . ?
N3 C7 1.326(7) . ?
N4 C7 1.335(7) . ?
N5 C11 1.320(8) . ?
N5 C10 1.344(8) . ?
N5 Sn1 2.437(5) 5_454 ?
C1 C2 1.468(13) . ?
C3 C4 1.452(13) . ?
C5 C6 1.29(2) . ?
C7 C8 1.465(7) . ?
C8 C12 1.374(8) . ?
C8 C9 1.391(8) . ?
C9 C10 1.363(8) . ?
C11 C12 1.386(9) . ?
